data_4323169
loop_
_publ_author_name
'Raffaella Crescenzi'
'Euro Solari'
'Carlo Floriani'
'Angiola Chiesi-Villa'
'Corrado Rizzoli'

_publ_contact_author
;
     Dr. Corrado Rizzoli
     Universit\'a di Parma
     Dipartimento di Chimica Generale ed Inorganica,
     Chimica Analitica, Chimica Fisica
     Viale delle Scienze 78
     I-43100 Parma
     Italy
;
_publ_contact_author_email rizzoli@at@ipruniv.cce.unipr.it
_publ_contact_author_fax '[039]521 905 556'
_publ_contact_author_phone '[039]521 905 449'
_publ_section_title
;
 The Intra- and Intermolecular Oxidative Coupling of Ni(II)-meso-Octaethyl
 Mono(pyridine)-Tris(pyrrole) Complex Leading to CC Bonds: Pathways to
 Oligomeric Porphyrinogens
;
_journal_name_full 'Inorganic Chemistry'
_journal_page_first 6044
_journal_page_last 6051
_journal_paper_doi 10.1021/ic9806378
_journal_volume 37
_journal_year 1998
_chemical_formula_sum 'C78 H108 N8 Ni2 O'
_chemical_formula_weight 1291.18
_space_group_IT_number 15
_symmetry_cell_setting monoclinic
_symmetry_space_group_name_Hall '-C 2yc'
_symmetry_space_group_name_H-M 'C 1 2/c 1'
_atom_sites_solution_hydrogens difmap
_atom_sites_solution_primary direct
_atom_sites_solution_secondary difmap
_cell_angle_alpha 90.00(0)
_cell_angle_beta 106.02(3)
_cell_angle_gamma 90.00(0)
_cell_formula_units_Z 4.00
_cell_length_a 15.999(3)
_cell_length_b 16.855(3)
_cell_length_c 27.157(5)
_cell_measurement_reflns_used 295
_cell_measurement_temperature 200
_cell_measurement_theta_max 22.5
_cell_measurement_theta_min 8.2
_cell_volume 7039(2)
_computing_cell_refinement 'STOE Program Package'
_computing_data_collection 'STOE Program Package'
_computing_data_reduction 'STOE Program Package'
_computing_structure_refinement 'SHELXS-93 (Sheldrick, 1993)'
_computing_structure_solution 'SHELXS-76 (Sheldrick, 1976)'
_diffrn_ambient_temperature 295
_diffrn_measurement_device 'Stoe IPDS'
_diffrn_radiation_monochromator graphite
_diffrn_radiation_source fine-focussealedtube
_diffrn_radiation_type MoKa
_diffrn_radiation_wavelength 0.71069
_diffrn_reflns_av_R_equivalents 0.0582
_diffrn_reflns_av_sigmaI/netI 0.0416
_diffrn_reflns_limit_h_max 18
_diffrn_reflns_limit_h_min -18
_diffrn_reflns_limit_k_max 19
_diffrn_reflns_limit_k_min -19
_diffrn_reflns_limit_l_max 31
_diffrn_reflns_limit_l_min -30
_diffrn_reflns_number 22355
_diffrn_reflns_theta_max 24.08
_diffrn_reflns_theta_min 1.79
_exptl_absorpt_coefficient_mu 0.5845
_exptl_absorpt_correction_T_max 1.000
_exptl_absorpt_correction_T_min 0.952
_exptl_absorpt_correction_type none
_exptl_crystal_colour red
_exptl_crystal_density_diffrn 1.2184
_exptl_crystal_density_meas ?
_exptl_crystal_density_method not_measured
_exptl_crystal_description prism
_exptl_crystal_F_000 2784.0
_exptl_crystal_size_max 0.30
_exptl_crystal_size_mid 0.18
_exptl_crystal_size_min 0.16
_refine_diff_density_max 0.376
_refine_diff_density_min -0.208
_refine_diff_density_rms 0.046
_refine_ls_extinction_method none
_refine_ls_goodness_of_fit_all 0.969
_refine_ls_goodness_of_fit_obs 1.026
_refine_ls_hydrogen_treatment not_refined
_refine_ls_matrix_type full
_refine_ls_number_parameters 402
_refine_ls_number_reflns 5238
_refine_ls_number_restraints 0
_refine_ls_restrained_S_all 1.010
_refine_ls_restrained_S_obs 1.026
_refine_ls_R_factor_all 0.0551
_refine_ls_R_factor_obs 0.0372
_refine_ls_shift/esd_max 0.001
_refine_ls_shift/esd_mean 0.000
_refine_ls_structure_factor_coef Fsqd
_refine_ls_weighting_details 'w=1/[s^2^(Fo^2^)+( 0.0621P)^2^+0.0000P] where P=(Fo^2^+2Fc^2^)/3'
_refine_ls_weighting_scheme calc
_refine_ls_wR_factor_all 0.0989
_refine_ls_wR_factor_obs 0.0875
_reflns_number_observed 4278
_reflns_number_total 5554
_reflns_observed_criterion >2sigma(I)
_cod_data_source_file ic9806378_5.cif
_cod_data_source_block COMPLEX9
_cod_depositor_comments
;
The following automatic conversions were performed:

'_exptl_crystal_density_meas' value 'not_measured' was changed to '?'
- the value is perceived as not measured.

Automatic conversion script
Id: cif_fix_values 3008 2015-01-20 13:52:24Z robertas 

The following automatic conversions were performed:

'_refine_ls_weighting_scheme' value 'calc w=1/[s^2^(Fo^2^)+(
0.0621P)^2^+0.0000P] where P=(Fo^2^+2Fc^2^)/3' was changed to 'calc'.
New tag '_refine_ls_weighting_details' was created. The value of the
new tag was set to 'w=1/[s^2^(Fo^2^)+( 0.0621P)^2^+0.0000P] where
P=(Fo^2^+2Fc^2^)/3'.

Automatic conversion script
Id: cif_fix_values 3143 2015-03-26 13:38:13Z robertas 
;
_cod_original_cell_volume 7039.(2)
_cod_original_formula_sum C78H108N8Ni2O
_cod_database_code 4323169

loop_
_symmetry_equiv_pos_as_xyz
'x, y, z'
'-x, y, -z+1/2'
'x+1/2, y+1/2, z'
'-x+1/2, y+1/2, -z+1/2'
'-x, -y, -z'
'x, -y, z-1/2'
'-x+1/2, -y+1/2, -z'
'x+1/2, -y+1/2, z-1/2'

loop_
_atom_site_aniso_label
_atom_site_aniso_U_11
_atom_site_aniso_U_22
_atom_site_aniso_U_33
_atom_site_aniso_U_23
_atom_site_aniso_U_13
_atom_site_aniso_U_12
NI1 0.0371(2) 0.0275(2) 0.0397(2) -0.0022(1) 0.0227(1) -0.0009(1)
O1 0.0774(20) 0.0430(15) 0.0872(21) 0.0000(0) 0.0299(17) 0.0000(0)
N1 0.0432(11) 0.0284(10) 0.0397(11) -0.0018(8) 0.0229(9) -0.0005(9)
N2 0.0409(11) 0.0303(10) 0.0443(11) -0.0040(8) 0.0245(9) -0.0020(9)
N3 0.0421(11) 0.0323(10) 0.0430(11) -0.0032(8) 0.0239(9) -0.0009(9)
N4 0.0369(10) 0.0297(10) 0.0397(10) -0.0002(8) 0.0192(8) 0.0012(9)
C1 0.0450(13) 0.0317(12) 0.0476(14) 0.0000(10) 0.0235(11) 0.0026(11)
C2 0.0725(19) 0.0327(13) 0.0599(17) 0.0020(11) 0.0363(15) 0.0110(13)
C3 0.0699(18) 0.0376(14) 0.0582(16) -0.0103(12) 0.0383(14) -0.0013(13)
C4 0.0488(14) 0.0338(13) 0.0421(13) -0.0053(10) 0.0254(11) -0.0048(11)
C5 0.0478(14) 0.0375(13) 0.0404(13) -0.0031(10) 0.0239(11) -0.0053(11)
C6 0.0407(13) 0.0322(12) 0.0414(13) 0.0003(10) 0.0239(10) 0.0017(10)
C7 0.0427(13) 0.0320(12) 0.0502(14) -0.0005(10) 0.0281(11) 0.0014(11)
C8 0.0464(14) 0.0370(13) 0.0582(16) -0.0050(11) 0.0300(12) -0.0077(11)
C9 0.0434(13) 0.0328(12) 0.0497(14) -0.0035(10) 0.0255(11) -0.0028(11)
C10 0.0471(14) 0.0405(14) 0.0533(15) -0.0119(11) 0.0258(12) -0.0123(12)
C11 0.0558(15) 0.0344(13) 0.0462(14) -0.0076(10) 0.0279(12) -0.0079(12)
C12 0.0680(18) 0.0364(14) 0.0585(16) -0.0117(12) 0.0336(14) -0.0055(13)
C13 0.0607(16) 0.0344(13) 0.0603(16) -0.0032(11) 0.0352(13) 0.0058(12)
C14 0.0440(13) 0.0338(12) 0.0430(13) 0.0022(10) 0.0242(11) 0.0046(11)
C15 0.0388(13) 0.0369(13) 0.0503(14) 0.0016(11) 0.0232(11) 0.0080(11)
C16 0.0335(12) 0.0345(13) 0.0457(13) -0.0040(10) 0.0198(10) 0.0002(10)
C17 0.0415(13) 0.0435(14) 0.0564(15) 0.0016(12) 0.0282(12) 0.0001(12)
C18 0.0502(14) 0.0447(14) 0.0510(15) 0.0010(12) 0.0297(12) -0.0049(12)
C19 0.0506(14) 0.0359(13) 0.0488(14) 0.0035(11) 0.0259(12) -0.0001(12)
C20 0.0374(12) 0.0341(12) 0.0395(12) -0.0022(10) 0.0168(10) -0.0025(10)
C21 0.0433(13) 0.0333(12) 0.0456(14) 0.0030(10) 0.0220(11) 0.0064(11)
C22 0.0484(14) 0.0602(17) 0.0446(14) 0.0043(12) 0.0175(12) -0.0045(14)
C23 0.0637(19) 0.0847(23) 0.0794(22) 0.0251(18) 0.0216(17) 0.0108(18)
C24 0.0625(16) 0.0479(14) 0.0442(14) -0.0070(12) 0.0284(12) -0.0095(14)
C25 0.0943(24) 0.0787(22) 0.0563(18) -0.0221(16) 0.0355(17) -0.0264(20)
C26 0.0751(20) 0.0513(17) 0.0794(21) -0.0242(15) 0.0467(17) -0.0268(16)
C27 0.1258(32) 0.0451(18) 0.1044(27) -0.0119(17) 0.0724(25) -0.0153(19)
C28 0.0516(16) 0.0693(20) 0.0664(19) -0.0046(15) 0.0151(14) -0.0097(15)
C29 0.0707(23) 0.1261(36) 0.1104(31) 0.0122(26) 0.0323(22) 0.0068(24)
C30 0.0452(14) 0.0510(16) 0.0531(15) 0.0000(12) 0.0164(12) 0.0045(13)
C31 0.0844(23) 0.0702(21) 0.0575(19) 0.0133(15) 0.0141(16) 0.0149(18)
C32 0.0459(15) 0.0449(15) 0.0679(17) 0.0026(12) 0.0300(13) 0.0104(12)
C33 0.0439(16) 0.0682(20) 0.0928(23) 0.0007(17) 0.0274(15) 0.0127(15)
C34 0.0642(17) 0.0384(14) 0.0642(17) 0.0118(12) 0.0331(14) 0.0132(13)
C35 0.0924(23) 0.0365(14) 0.0843(22) 0.0011(14) 0.0456(19) -0.0027(16)
C36 0.0431(14) 0.0564(16) 0.0522(15) 0.0025(12) 0.0169(12) 0.0025(13)
C37 0.0501(18) 0.1022(28) 0.0951(26) -0.0056(21) 0.0286(17) -0.0023(18)
C38 0.1581(45) 0.0734(26) 0.1036(31) 0.0159(22) 0.0514(31) 0.0655(30)
C39 0.0790(29) 0.1607(51) 0.1503(45) -0.0574(38) -0.0170(29) 0.0623(33)

loop_
_atom_site_label
_atom_site_fract_x
_atom_site_fract_y
_atom_site_fract_z
_atom_site_U_iso_or_equiv
_atom_site_thermal_displace_type
_atom_site_type_symbol
_atom_site_calc_flag
_atom_site_calc_attached_atom
_atom_site_aniso_ratio
NI1 0.16971(2) 0.22118(2) 0.13593(1) 0.0324(1) aniso Ni . . 2.25
O1 0.00000(0) -0.0823(2) 0.25000(0) 0.0678(12) aniso O . . 2.08
N1 0.1481(1) 0.3161(1) 0.1644(1) 0.0349(6) aniso N . . 2.02
N2 0.0970(1) 0.1689(1) 0.1701(1) 0.0360(7) aniso N . . 2.18
N3 0.1873(1) 0.1249(1) 0.1075(1) 0.0367(7) aniso N . . 2.07
N4 0.2389(1) 0.2752(1) 0.0967(1) 0.0337(7) aniso N . . 1.75
C1 0.1304(2) 0.3850(1) 0.1376(1) 0.0393(8) aniso C . . 1.88
C2 0.1026(2) 0.4403(2) 0.1667(1) 0.0515(10) aniso C . . 2.96
C3 0.1036(2) 0.4041(2) 0.2133(1) 0.0511(10) aniso C . . 2.99
C4 0.1319(2) 0.3276(1) 0.2109(1) 0.0390(9) aniso C . . 2.13
C5 0.1418(2) 0.2585(1) 0.2481(1) 0.0396(8) aniso C . . 2.04
C6 0.0831(2) 0.1937(1) 0.2187(1) 0.0356(8) aniso C . . 2.17
C7 0.0189(2) 0.1502(1) 0.2281(1) 0.0386(8) aniso C . . 2.40
C8 -0.0106(2) 0.0912(1) 0.1855(1) 0.0441(9) aniso C . . 2.41
C9 0.0449(2) 0.1104(1) 0.1512(1) 0.0394(9) aniso C . . 2.00
C10 0.0394(2) 0.0706(2) 0.0998(1) 0.0446(9) aniso C . . 2.21
C11 0.1290(2) 0.0640(1) 0.0928(1) 0.0427(9) aniso C . . 2.20
C12 0.1683(2) 0.0041(2) 0.0722(1) 0.0511(11) aniso C . . 2.64
C13 0.2535(2) 0.0286(2) 0.0758(1) 0.0481(10) aniso C . . 2.77
C14 0.2637(2) 0.1031(1) 0.0979(1) 0.0379(8) aniso C . . 2.06
C15 0.3397(2) 0.1583(1) 0.1140(1) 0.0398(8) aniso C . . 2.29
C16 0.3101(1) 0.2387(1) 0.0876(1) 0.0361(8) aniso C . . 2.00
C17 0.3512(2) 0.2715(2) 0.0540(1) 0.0442(9) aniso C . . 2.33
C18 0.3216(2) 0.3406(2) 0.0288(1) 0.0455(9) aniso C . . 2.31
C19 0.2519(2) 0.3776(1) 0.0391(1) 0.0427(9) aniso C . . 1.93
C20 0.2115(2) 0.3459(1) 0.0734(1) 0.0358(8) aniso C . . 1.49
C21 0.1308(2) 0.3874(1) 0.0821(1) 0.0388(8) aniso C . . 1.91
C22 0.2364(2) 0.2265(2) 0.2635(1) 0.0501(9) aniso C . . 1.67
C23 0.2514(2) 0.1563(2) 0.2991(1) 0.0755(15) aniso C . . 1.93
C24 0.1160(2) 0.2847(2) 0.2965(1) 0.0488(9) aniso C . . 2.26
C25 0.1801(2) 0.3409(2) 0.3323(1) 0.0735(13) aniso C . . 2.88
C26 -0.0042(2) -0.0117(2) 0.0963(1) 0.0635(13) aniso C . . 3.36
C27 0.0431(3) -0.0747(2) 0.1321(2) 0.0836(16) aniso C . . 3.58
C28 -0.0167(2) 0.1234(2) 0.0564(1) 0.0627(12) aniso C . . 1.57
C29 -0.1081(3) 0.1441(3) 0.0558(2) 0.1009(18) aniso C . . 2.01
C30 0.3675(2) 0.1693(2) 0.1726(1) 0.0492(9) aniso C . . 1.31
C31 0.3819(2) 0.0932(2) 0.2031(1) 0.0718(13) aniso C . . 1.98
C32 0.4172(2) 0.1225(2) 0.0974(1) 0.0501(9) aniso C . . 2.56
C33 0.5057(2) 0.1609(2) 0.1182(1) 0.0666(12) aniso C . . 2.75
C34 0.1242(2) 0.4746(2) 0.0638(1) 0.0526(11) aniso C . . 2.51
C35 0.1976(2) 0.5289(2) 0.0893(1) 0.0669(12) aniso C . . 2.92
C36 0.0506(2) 0.3426(2) 0.0486(1) 0.0498(8) aniso C . . 1.44
C37 -0.0373(2) 0.3634(2) 0.0566(2) 0.0808(15) aniso C . . 2.35
C38 0.0782(4) -0.1277(2) 0.2684(2) 0.1086(23) aniso C . . 5.23
C39 0.1525(3) -0.0745(4) 0.2835(2) 0.1397(24) aniso C . . 6.06
H2 0.08380(0) 0.48860(0) 0.15560(0) 0.0800(0) iso H . C2 1.00
H3 0.08900(0) 0.42070(0) 0.24140(0) 0.0800(0) iso H . C3 1.00
H81 -0.07120(0) 0.09530(0) 0.16840(0) 0.0800(0) iso H . C8 1.00
H82 0.00010(0) 0.03880(0) 0.19870(0) 0.0800(0) iso H . C8 1.00
H12 0.14030(0) -0.04460(0) 0.05860(0) 0.0800(0) iso H . C12 1.00
H13 0.29980(0) 0.00230(0) 0.06920(0) 0.0800(0) iso H . C13 1.00
H17 0.39870(0) 0.24550(0) 0.04880(0) 0.0800(0) iso H . C17 1.00
H18 0.34750(0) 0.36040(0) 0.00580(0) 0.0800(0) iso H . C18 1.00
H19 0.23470(0) 0.42210(0) 0.02300(0) 0.0800(0) iso H . C19 1.00
H221 0.24480(0) 0.21120(0) 0.23390(0) 0.0800(0) iso H . C22 1.00
H222 0.27480(0) 0.27260(0) 0.28140(0) 0.0800(0) iso H . C22 1.00
H231 0.30930(0) 0.13260(0) 0.30540(0) 0.0800(0) iso H . C23 1.00
H232 0.20640(0) 0.11250(0) 0.28240(0) 0.0800(0) iso H . C23 1.00
H233 0.23760(0) 0.16850(0) 0.33100(0) 0.0800(0) iso H . C23 1.00
H241 0.11600(0) 0.23570(0) 0.31790(0) 0.0800(0) iso H . C24 1.00
H242 0.06240(0) 0.31010(0) 0.28750(0) 0.0800(0) iso H . C24 1.00
H251 0.15860(0) 0.35800(0) 0.35900(0) 0.0800(0) iso H . C25 1.00
H252 0.19200(0) 0.38060(0) 0.31530(0) 0.0800(0) iso H . C25 1.00
H253 0.23990(0) 0.31230(0) 0.35040(0) 0.0800(0) iso H . C25 1.00
H261 -0.05970(0) -0.00640(0) 0.10140(0) 0.0800(0) iso H . C26 1.00
H262 -0.01220(0) -0.02750(0) 0.05880(0) 0.0800(0) iso H . C26 1.00
H271 0.00960(0) -0.12290(0) 0.12420(0) 0.0800(0) iso H . C27 1.00
H272 0.05710(0) -0.06300(0) 0.16700(0) 0.0800(0) iso H . C27 1.00
H273 0.10280(0) -0.08780(0) 0.12870(0) 0.0800(0) iso H . C27 1.00
H281 0.01270(0) 0.16610(0) 0.05740(0) 0.0800(0) iso H . C28 1.00
H282 -0.03160(0) 0.09960(0) 0.01820(0) 0.0800(0) iso H . C28 1.00
H291 -0.13940(0) 0.17980(0) 0.02110(0) 0.0800(0) iso H . C29 1.00
H292 -0.10930(0) 0.17690(0) 0.08660(0) 0.0800(0) iso H . C29 1.00
H293 -0.14280(0) 0.09260(0) 0.05600(0) 0.0800(0) iso H . C29 1.00
H301 0.41670(0) 0.19830(0) 0.17980(0) 0.0800(0) iso H . C30 1.00
H302 0.32120(0) 0.19950(0) 0.18100(0) 0.0800(0) iso H . C30 1.00
H311 0.40020(0) 0.10490(0) 0.23740(0) 0.0800(0) iso H . C31 1.00
H312 0.42970(0) 0.06020(0) 0.19510(0) 0.0800(0) iso H . C31 1.00
H313 0.32740(0) 0.06360(0) 0.19320(0) 0.0800(0) iso H . C31 1.00
H321 0.41810(0) 0.07190(0) 0.10840(0) 0.0800(0) iso H . C32 1.00
H322 0.40080(0) 0.12250(0) 0.06220(0) 0.0800(0) iso H . C32 1.00
H331 0.54980(0) 0.13720(0) 0.10340(0) 0.0800(0) iso H . C33 1.00
H332 0.53050(0) 0.15420(0) 0.15500(0) 0.0800(0) iso H . C33 1.00
H333 0.50580(0) 0.21490(0) 0.11530(0) 0.0800(0) iso H . C33 1.00
H341 0.11330(0) 0.47690(0) 0.02630(0) 0.0800(0) iso H . C34 1.00
H342 0.07000(0) 0.49610(0) 0.07090(0) 0.0800(0) iso H . C34 1.00
H351 0.19140(0) 0.57660(0) 0.07690(0) 0.0800(0) iso H . C35 1.00
H352 0.25240(0) 0.51460(0) 0.08640(0) 0.0800(0) iso H . C35 1.00
H353 0.20940(0) 0.53530(0) 0.12600(0) 0.0800(0) iso H . C35 1.00
H361 0.04940(0) 0.34800(0) 0.01210(0) 0.0800(0) iso H . C36 1.00
H362 0.06070(0) 0.28520(0) 0.05630(0) 0.0800(0) iso H . C36 1.00
H371 -0.08790(0) 0.33150(0) 0.03160(0) 0.0800(0) iso H . C37 1.00
H372 -0.04070(0) 0.42230(0) 0.05340(0) 0.0800(0) iso H . C37 1.00
H373 -0.03330(0) 0.35360(0) 0.09100(0) 0.0800(0) iso H . C37 1.00
H381 0.07610(0) -0.15950(0) 0.24070(0) 0.0800(0) iso H . C38 1.00
H382 0.07540(0) -0.16010(0) 0.30060(0) 0.0800(0) iso H . C38 1.00
H391 0.20640(0) -0.09760(0) 0.29530(0) 0.0800(0) iso H . C39 1.00
H392 0.14950(0) -0.03490(0) 0.31080(0) 0.0800(0) iso H . C39 1.00
H393 0.15300(0) -0.04580(0) 0.25030(0) 0.0800(0) iso H . C39 1.00

loop_
_atom_type_symbol
_atom_type_description
_atom_type_scat_dispersion_real
_atom_type_scat_dispersion_imag
_atom_type_scat_source
C C 0.0033 0.0016 'International Tables Vol C Tables 4.2.6.8 and 6.1.1.4'
H H 0.0000 0.0000 'International Tables Vol C Tables 4.2.6.8 and 6.1.1.4'
Ni Ni 0.3393 1.1124 'International Tables Vol C Tables 4.2.6.8 and 6.1.1.4'
N N 0.0061 0.0033 'International Tables Vol C Tables 4.2.6.8 and 6.1.1.4'
O O 0.0106 0.0060 'International Tables Vol C Tables 4.2.6.8 and 6.1.1.4'

loop_
_geom_angle_atom_site_label_1
_geom_angle_atom_site_label_2
_geom_angle_atom_site_label_3
_geom_angle
_geom_angle_publ_flag
N3 NI1 N4 90.4(1) yes
N2 NI1 N4 176.4(1) yes
N2 NI1 N3 88.9(1) yes
N1 NI1 N4 91.4(1) yes
N1 NI1 N3 177.9(1) yes
N1 NI1 N2 89.2(1) yes
NI1 N1 C4 127.7(1) yes
NI1 N1 C1 123.4(2) yes
C1 N1 C4 107.9(2) yes
NI1 N2 C9 124.9(2) yes
NI1 N2 C6 125.3(1) yes
C6 N2 C9 109.4(2) yes
NI1 N3 C14 124.1(2) yes
NI1 N3 C11 127.5(2) yes
C11 N3 C14 108.4(2) yes
NI1 N4 C20 120.1(2) yes
NI1 N4 C16 120.7(1) yes
C16 N4 C20 118.9(2) yes
N1 C1 C21 120.0(2) yes
N1 C1 C2 108.9(2) yes
C2 C1 C21 130.4(2) yes
C1 C2 C3 107.4(3) yes
C2 C3 C4 106.7(3) yes
N1 C4 C3 109.0(2) yes
C3 C4 C5 131.5(2) yes
N1 C4 C5 119.5(2) yes
C4 C5 C24 110.0(2) yes
C4 C5 C22 111.1(2) yes
C4 C5 C6 105.4(2) yes
C22 C5 C24 109.8(2) yes
C6 C5 C24 112.4(2) yes
C6 C5 C22 107.9(2) yes
N2 C6 C5 117.1(2) yes
C5 C6 C7 133.5(2) yes
N2 C6 C7 109.3(2) yes
C6 C7 C8 108.1(2) yes
C7 C8 C9 102.9(2) yes
N2 C9 C8 110.2(2) yes
C8 C9 C10 125.6(2) yes
N2 C9 C10 124.2(2) yes
C9 C10 C28 108.5(2) yes
C9 C10 C26 111.2(2) yes
C9 C10 C11 109.4(2) yes
C26 C10 C28 108.2(3) yes
C11 C10 C28 108.6(3) yes
C11 C10 C26 110.9(3) yes
N3 C11 C10 120.3(2) yes
C10 C11 C12 131.3(3) yes
N3 C11 C12 108.4(2) yes
C11 C12 C13 107.3(3) yes
C12 C13 C14 107.1(3) yes
N3 C14 C13 108.8(3) yes
C13 C14 C15 132.9(3) yes
N3 C14 C15 118.3(2) yes
C14 C15 C32 108.8(2) yes
C14 C15 C30 110.9(2) yes
C14 C15 C16 106.8(2) yes
C30 C15 C32 108.7(2) yes
C16 C15 C32 111.9(2) yes
C16 C15 C30 109.8(2) yes
N4 C16 C15 118.2(2) yes
C15 C16 C17 121.2(2) yes
N4 C16 C17 120.6(2) yes
C16 C17 C18 120.7(3) yes
C17 C18 C19 118.3(3) yes
C18 C19 C20 121.3(2) yes
N4 C20 C19 120.1(2) yes
C19 C20 C21 119.7(2) yes
N4 C20 C21 120.0(2) yes
C1 C21 C20 112.0(2) yes
C20 C21 C36 106.3(2) yes
C20 C21 C34 111.6(3) yes
C1 C21 C36 110.0(2) yes
C1 C21 C34 109.1(2) yes
C34 C21 C36 107.6(2) yes
C5 C22 C23 114.7(3) yes
C5 C24 C25 115.3(3) yes
C10 C26 C27 117.3(3) yes
C10 C28 C29 120.0(3) yes
C15 C30 C31 114.9(2) yes
C15 C32 C33 117.6(3) yes
C21 C34 C35 117.2(3) yes
C21 C36 C37 116.9(3) yes
O1 C38 C39 109.6(4) yes

loop_
_geom_bond_atom_site_label_1
_geom_bond_atom_site_label_2
_geom_bond_distance
_geom_bond_publ_flag
NI1 N1 1.850(2) yes
NI1 N2 1.894(2) yes
NI1 N3 1.852(2) yes
NI1 N4 1.960(2) yes
O1 C38 1.434(6) yes
N1 C1 1.358(3) yes
N1 C4 1.371(4) yes
N2 C6 1.459(4) yes
N2 C9 1.302(3) yes
N3 C11 1.370(3) yes
N3 C14 1.369(4) yes
N4 C16 1.376(3) yes
N4 C20 1.364(3) yes
C1 C2 1.373(4) yes
C1 C21 1.510(4) yes
C2 C3 1.401(4) yes
C3 C4 1.374(4) yes
C4 C5 1.521(3) yes
C5 C6 1.516(3) yes
C5 C22 1.551(4) yes
C5 C24 1.547(4) yes
C6 C7 1.343(4) yes
C7 C8 1.500(3) yes
C8 C9 1.489(5) yes
C9 C10 1.529(4) yes
C10 C11 1.501(5) yes
C10 C26 1.544(5) yes
C10 C28 1.550(4) yes
C11 C12 1.386(4) yes
C12 C13 1.402(5) yes
C13 C14 1.382(4) yes
C14 C15 1.497(4) yes
C15 C16 1.545(3) yes
C15 C30 1.541(4) yes
C15 C32 1.554(5) yes
C16 C17 1.379(4) yes
C17 C18 1.368(5) yes
C18 C19 1.372(5) yes
C19 C20 1.380(4) yes
C20 C21 1.543(4) yes
C21 C34 1.546(4) yes
C21 C36 1.549(4) yes
C22 C23 1.505(4) yes
C24 C25 1.531(4) yes
C26 C27 1.496(5) yes
C28 C29 1.499(6) yes
C30 C31 1.510(5) yes
C32 C33 1.517(4) yes
C34 C35 1.499(4) yes
C36 C37 1.522(5) yes
C38 C39 1.455(8) yes
